data_2216110
loop_
_publ_author_name
'Liu, Yin-Qiu'
'Zeng, Xi-Rui'
'Lei, Liang-Ping'

_publ_section_title
;(2,2-Bipyridyl
 <i>N</i>,<i>N</i>'-dioxide-\k^2^<i>O</i>,<i>O</i>')trichloridobis(methanol-\k<i>O</i>)terbium(III)
;
_journal_coeditor_code SG2182
_journal_issue 11
_journal_name_full 'Acta Crystallographica Section E'
_journal_page_first m2693
_journal_page_last m2693
_journal_paper_doi 10.1107/S1600536807033910
_journal_volume 63
_journal_year 2007
_chemical_formula_iupac '[Tb Cl3 (C10 H12 N2 O2) (C1 H4 O1)2]'
_chemical_formula_moiety 'C12 H16 Cl3 N2 O4 Tb'
_chemical_formula_sum 'C12 H16 Cl3 N2 O4 Tb'
_chemical_formula_weight 517.54
_chemical_name_systematic
;(2,2-Bipyridyl
 N,N'-dioxide-\k^2^O,O')trichloridobis(methanol-\kO)terbium(III)
;
_space_group_IT_number 20
_symmetry_cell_setting orthorhombic
_symmetry_space_group_name_Hall 'C 2c 2'
_symmetry_space_group_name_H-M 'C 2 2 21'
_atom_sites_solution_hydrogens geom
_atom_sites_solution_primary direct
_atom_sites_solution_secondary difmap
_audit_creation_method SHELXL97
_cell_angle_alpha 90.00
_cell_angle_beta 90.00
_cell_angle_gamma 90.00
_cell_formula_units_Z 4
_cell_length_a 13.985(4)
_cell_length_b 15.054(4)
_cell_length_c 7.976(2)
_cell_measurement_temperature 298(2)
_cell_volume 1679.2(8)
_computing_cell_refinement 'SAINT (Siemens, 1996)'
_computing_data_collection 'APEX2 (Bruker, 2005)'
_computing_data_reduction SAINT
_computing_molecular_graphics 'SHELXTL (Siemens, 1996)'
_computing_publication_material SHELXTL
_computing_structure_refinement 'SHELXL97 (Sheldrick, 1997)'
_computing_structure_solution 'SHELXS97 (Sheldrick, 1997)'
_diffrn_ambient_temperature 298(2)
_diffrn_measured_fraction_theta_full 0.961
_diffrn_measured_fraction_theta_max 0.961
_diffrn_measurement_device_type 'Bruker APEXII CCD area-detector'
_diffrn_measurement_method '\f and \w'
_diffrn_radiation_monochromator graphite
_diffrn_radiation_source 'fine-focus sealed tube'
_diffrn_radiation_type MoK\a
_diffrn_radiation_wavelength 0.71073
_diffrn_reflns_av_R_equivalents 0.0702
_diffrn_reflns_av_sigmaI/netI 0.1019
_diffrn_reflns_limit_h_max 16
_diffrn_reflns_limit_h_min -16
_diffrn_reflns_limit_k_max 18
_diffrn_reflns_limit_k_min -18
_diffrn_reflns_limit_l_max 9
_diffrn_reflns_limit_l_min -9
_diffrn_reflns_number 4917
_diffrn_reflns_theta_full 25.25
_diffrn_reflns_theta_max 25.25
_diffrn_reflns_theta_min 2.71
_diffrn_standards_decay_% 0
_diffrn_standards_interval_count 0
_diffrn_standards_interval_time 0
_diffrn_standards_number 0
_exptl_absorpt_coefficient_mu 4.705
_exptl_absorpt_correction_T_max 0.5953
_exptl_absorpt_correction_T_min 0.4530
_exptl_absorpt_correction_type multi-scan
_exptl_absorpt_process_details '(SADABS; Sheldrick, 1996)'
_exptl_crystal_colour yellow
_exptl_crystal_density_diffrn 2.047
_exptl_crystal_density_method 'not measured'
_exptl_crystal_description block
_exptl_crystal_F_000 1000
_exptl_crystal_size_max 0.20
_exptl_crystal_size_mid 0.13
_exptl_crystal_size_min 0.12
_refine_diff_density_max 0.938
_refine_diff_density_min -1.217
_refine_ls_abs_structure_details 'Flack (1983), with how many Friedel pairs?'
_refine_ls_abs_structure_Flack -0.06(3)
_refine_ls_extinction_coef 0.00061(16)
_refine_ls_extinction_expression Fc^*^=kFc[1+0.001xFc^2^\l^3^/sin(2\q)]^-1/4^
_refine_ls_extinction_method 'SHELXL97 (Sheldrick, 1997)'
_refine_ls_goodness_of_fit_ref 0.975
_refine_ls_hydrogen_treatment mixed
_refine_ls_matrix_type full
_refine_ls_number_parameters 95
_refine_ls_number_reflns 1480
_refine_ls_number_restraints 76
_refine_ls_restrained_S_all 0.959
_refine_ls_R_factor_all 0.0502
_refine_ls_R_factor_gt 0.0391
_refine_ls_shift/su_max 0.002
_refine_ls_shift/su_mean 0.000
_refine_ls_structure_factor_coef Fsqd
_refine_ls_weighting_details 'calc w = 1/[\s^2^(Fo^2^)+(0.018P)^2^+0.004P] where P=(Fo^2^+2Fc^2^)/3'
_refine_ls_weighting_scheme calc
_refine_ls_wR_factor_gt 0.0720
_refine_ls_wR_factor_ref 0.0731
_reflns_number_gt 1156
_reflns_number_total 1480
_reflns_threshold_expression I>2\s(I)
_cod_data_source_file sg2182.cif
_cod_data_source_block I
_cod_database_code 2216110
_cod_database_fobs_code 2216110

loop_
_symmetry_equiv_pos_as_xyz
'x, y, z'
'-x, -y, z+1/2'
'-x, y, -z+1/2'
'x, -y, -z'
'x+1/2, y+1/2, z'
'-x+1/2, -y+1/2, z+1/2'
'-x+1/2, y+1/2, -z+1/2'
'x+1/2, -y+1/2, -z'

loop_
_atom_site_type_symbol
_atom_site_label
_atom_site_fract_x
_atom_site_fract_y
_atom_site_fract_z
_atom_site_U_iso_or_equiv
_atom_site_adp_type
_atom_site_calc_flag
_atom_site_refinement_flags
_atom_site_occupancy
Cl Cl1 0.7799(2) 0.15435(17) -0.1542(4) 0.0439(7) Uani d U 1
N N3 0.5828(3) 0.0943(3) 0.0755(7) 0.0290(10) Uani d GU 1
C C5 0.5081(4) 0.0484(3) -0.0001(9) 0.0292(11) Uani d GU 1
C C4 0.4313(3) 0.0947(4) -0.0678(8) 0.0308(12) Uani d GU 1
H H4 0.3814 0.0640 -0.1184 0.037 Uiso calc R 1
C C3 0.4292(3) 0.1869(4) -0.0600(8) 0.0320(12) Uani d GU 1
H H3 0.3778 0.2179 -0.1053 0.038 Uiso calc R 1
C C2 0.5039(4) 0.2328(3) 0.0156(9) 0.0315(12) Uani d GU 1
H H2 0.5025 0.2945 0.0208 0.038 Uiso calc R 1
C C1 0.5807(3) 0.1865(3) 0.0834(8) 0.0302(11) Uani d GU 1
H H1 0.6307 0.2172 0.1339 0.036 Uiso calc R 1
O O1 0.6523(4) 0.0482(4) 0.1438(8) 0.0287(11) Uani d U 1
Tb Tb1 0.78927(4) 0.0000 0.0000 0.0237(2) Uani d SU 1
O O2 0.8425(6) 0.0574(6) 0.2615(10) 0.0487(19) Uani d U 1
C C7 0.8075(8) 0.1191(8) 0.3768(13) 0.052(2) Uani d U 1
H H7A 0.8356 0.1082 0.4847 0.077 Uiso calc R 1
H H7B 0.7393 0.1136 0.3847 0.077 Uiso calc R 1
H H7C 0.8236 0.1781 0.3404 0.077 Uiso calc R 1
Cl Cl2 0.9862(2) 0.0000 0.0000 0.0493(9) Uani d SU 1
H H7 0.860(8) 0.013(11) 0.320(13) 0.08(5) Uiso d . 1

loop_
_atom_site_aniso_label
_atom_site_aniso_U_11
_atom_site_aniso_U_22
_atom_site_aniso_U_33
_atom_site_aniso_U_12
_atom_site_aniso_U_13
_atom_site_aniso_U_23
Cl1 0.0432(16) 0.0358(14) 0.0528(18) -0.0030(15) 0.0040(16) 0.0116(12)
N3 0.0264(18) 0.027(2) 0.033(2) 0.0045(17) 0.0051(18) -0.0006(19)
C5 0.027(2) 0.028(2) 0.033(3) 0.0028(18) 0.005(2) 0.000(2)
C4 0.029(2) 0.030(2) 0.034(3) 0.004(2) 0.004(2) 0.001(2)
C3 0.030(2) 0.030(2) 0.035(3) 0.005(2) 0.005(2) 0.001(2)
C2 0.031(2) 0.028(2) 0.036(3) 0.0040(19) 0.006(2) 0.001(2)
C1 0.028(2) 0.027(2) 0.035(3) 0.0028(19) 0.006(2) -0.001(2)
O1 0.0264(19) 0.027(2) 0.033(3) 0.0063(18) 0.0041(17) -0.002(2)
Tb1 0.0189(3) 0.0285(3) 0.0238(3) 0.000 0.000 -0.0023(7)
O2 0.041(3) 0.069(5) 0.036(3) 0.024(4) -0.013(3) -0.025(3)
C7 0.043(4) 0.070(6) 0.041(4) 0.024(4) -0.013(4) -0.027(3)
Cl2 0.0222(12) 0.083(3) 0.042(2) 0.000 0.000 0.000(5)

loop_
_atom_type_symbol
_atom_type_description
_atom_type_scat_dispersion_real
_atom_type_scat_dispersion_imag
_atom_type_scat_source
C C 0.0033 0.0016 'International Tables Vol C Tables 4.2.6.8 and 6.1.1.4'
H H 0.0000 0.0000 'International Tables Vol C Tables 4.2.6.8 and 6.1.1.4'
N N 0.0061 0.0033 'International Tables Vol C Tables 4.2.6.8 and 6.1.1.4'
O O 0.0106 0.0060 'International Tables Vol C Tables 4.2.6.8 and 6.1.1.4'
Tb Tb -0.1723 4.1537 'International Tables Vol C Tables 4.2.6.8 and 6.1.1.4'
Cl Cl 0.1484 0.1585 'International Tables Vol C Tables 4.2.6.8 and 6.1.1.4'

loop_
_geom_angle_atom_site_label_1
_geom_angle_atom_site_label_2
_geom_angle_atom_site_label_3
_geom_angle_site_symmetry_1
_geom_angle_site_symmetry_3
_geom_angle
_geom_angle_publ_flag
O1 N3 C5 . . 118.3(5) ?
O1 N3 C1 . . 121.7(5) ?
C5 N3 C1 . . 120.0 ?
N3 C5 C4 . . 120.0 ?
N3 C5 C5 . 4 119.8(5) ?
C4 C5 C5 . 4 120.1(5) ?
C3 C4 C5 . . 120.0 ?
C3 C4 H4 . . 120.0 ?
C5 C4 H4 . . 120.0 ?
C4 C3 C2 . . 120.0 ?
C4 C3 H3 . . 120.0 ?
C2 C3 H3 . . 120.0 ?
C1 C2 C3 . . 120.0 ?
C1 C2 H2 . . 120.0 ?
C3 C2 H2 . . 120.0 ?
C2 C1 N3 . . 120.0 ?
C2 C1 H1 . . 120.0 ?
N3 C1 H1 . . 120.0 ?
N3 O1 Tb1 . . 124.4(5) ?
O1 Tb1 O1 4 . 70.6(3) ?
O1 Tb1 O2 4 . 142.8(3) yes
O1 Tb1 O2 . . 73.4(3) yes
O1 Tb1 O2 4 4 73.4(3) yes
O1 Tb1 O2 . 4 142.8(3) ?
O2 Tb1 O2 . 4 143.5(4) ?
O1 Tb1 Cl1 4 . 90.21(17) ?
O1 Tb1 Cl1 . . 85.13(17) yes
O2 Tb1 Cl1 . . 96.0(2) yes
O2 Tb1 Cl1 4 . 85.8(2) ?
O1 Tb1 Cl1 4 4 85.13(17) ?
O1 Tb1 Cl1 . 4 90.21(17) yes
O2 Tb1 Cl1 . 4 85.8(2) yes
O2 Tb1 Cl1 4 4 96.0(2) ?
Cl1 Tb1 Cl1 . 4 174.30(14) yes
O1 Tb1 Cl2 4 . 144.69(16) ?
O1 Tb1 Cl2 . . 144.69(16) yes
O2 Tb1 Cl2 . . 71.7(2) yes
O2 Tb1 Cl2 4 . 71.7(2) ?
Cl1 Tb1 Cl2 . . 92.85(7) ?
Cl1 Tb1 Cl2 4 . 92.85(7) ?
C7 O2 Tb1 . . 135.3(7) ?
C7 O2 H7 . . 105(9) ?
Tb1 O2 H7 . . 107(10) ?
O2 C7 H7A . . 109.5 ?
O2 C7 H7B . . 109.5 ?
H7A C7 H7B . . 109.5 ?
O2 C7 H7C . . 109.5 ?
H7A C7 H7C . . 109.5 ?
H7B C7 H7C . . 109.5 ?

loop_
_geom_bond_atom_site_label_1
_geom_bond_atom_site_label_2
_geom_bond_site_symmetry_2
_geom_bond_distance
_geom_bond_publ_flag
Cl1 Tb1 . 2.632(3) yes
N3 O1 . 1.312(7) ?
N3 C5 . 1.3900 ?
N3 C1 . 1.3900 ?
C5 C4 . 1.3900 ?
C5 C5 4 1.45723 ?
C4 C3 . 1.3900 ?
C4 H4 . 0.9300 ?
C3 C2 . 1.3900 ?
C3 H3 . 0.9300 ?
C2 C1 . 1.3900 ?
C2 H2 . 0.9300 ?
C1 H1 . 0.9300 ?
O1 Tb1 . 2.347(6) yes
Tb1 O1 4 2.347(6) ?
Tb1 O2 . 2.377(7) yes
Tb1 O2 4 2.377(7) ?
Tb1 Cl1 4 2.632(3) ?
Tb1 Cl2 . 2.754(3) yes
O2 C7 . 1.396(12) ?
O2 H7 . 0.85(14) ?
C7 H7A . 0.9600 ?
C7 H7B . 0.9600 ?
C7 H7C . 0.9600 ?

loop_
_geom_hbond_atom_site_label_D
_geom_hbond_atom_site_label_H
_geom_hbond_atom_site_label_A
_geom_hbond_site_symmetry_A
_geom_hbond_distance_DH
_geom_hbond_distance_HA
_geom_hbond_distance_DA
_geom_hbond_angle_DHA
O2 H7 Cl2 2_755 0.85(9) 2.59(9) 3.179(8) 128(10)
